data_7159927
loop_
_publ_author_name
'Li, Xiao-Dong'
'Li, Xiao-Ming'
'Wang, Bin-Gui'
'Li, Xin'

_publ_section_title
;
 Antimicrobial sesterterpenoids with a unique 5/8/6/5 tetracyclic
 carbon-ring-system and diepoxide polyketides from a deep
 sea-sediment-sourced fungus <i>Chaetomium globosum</i> SD-347.
;
_journal_issue 19
_journal_name_full 'Organic &amp; biomolecular chemistry'
_journal_page_first 3979
_journal_page_last 3985
_journal_paper_doi 10.1039/d4ob00449c
_journal_volume 22
_journal_year 2024
_chemical_absolute_configuration ad
_chemical_formula_moiety 'C25 H42 O3'
_chemical_formula_sum 'C25 H42 O3'
_chemical_formula_weight 390.58
_space_group_crystal_system triclinic
_space_group_IT_number 1
_space_group_name_Hall 'P 1'
_space_group_name_H-M_alt 'P 1'
_atom_sites_solution_hydrogens geom
_audit_creation_method SHELXL-2018/3
_audit_update_record
;
2019-12-10 deposited with the CCDC.	2024-04-26 downloaded from the CCDC.
;
_cell_angle_alpha 86.790(2)
_cell_angle_beta 89.802(2)
_cell_angle_gamma 73.896(2)
_cell_formula_units_Z 2
_cell_length_a 7.9393(3)
_cell_length_b 12.0041(5)
_cell_length_c 12.3904(5)
_cell_measurement_reflns_used 9948
_cell_measurement_temperature 295(2)
_cell_measurement_theta_max 68.37
_cell_measurement_theta_min 3.84
_cell_volume 1132.65(8)
_computing_structure_refinement 'SHELXL-2018/3 (Sheldrick, 2018)'
_computing_structure_solution 'SHELXT 2014/5 (Sheldrick, 2014)'
_diffrn_ambient_temperature 295(2)
_diffrn_measured_fraction_theta_full 0.976
_diffrn_measured_fraction_theta_max 0.975
_diffrn_measurement_device_type 'Bruker APEX-II CCD'
_diffrn_measurement_method '\f and \w scans'
_diffrn_radiation_type CuK\a
_diffrn_radiation_wavelength 1.54178
_diffrn_reflns_av_R_equivalents 0.0534
_diffrn_reflns_av_unetI/netI 0.0645
_diffrn_reflns_Laue_measured_fraction_full 0.976
_diffrn_reflns_Laue_measured_fraction_max 0.975
_diffrn_reflns_limit_h_max 9
_diffrn_reflns_limit_h_min -9
_diffrn_reflns_limit_k_max 14
_diffrn_reflns_limit_k_min -14
_diffrn_reflns_limit_l_max 14
_diffrn_reflns_limit_l_min -14
_diffrn_reflns_number 14451
_diffrn_reflns_point_group_measured_fraction_full 0.902
_diffrn_reflns_point_group_measured_fraction_max 0.898
_diffrn_reflns_theta_full 67.679
_diffrn_reflns_theta_max 68.364
_diffrn_reflns_theta_min 3.839
_exptl_absorpt_coefficient_mu 0.563
_exptl_crystal_colour colorless
_exptl_crystal_density_diffrn 1.145
_exptl_crystal_description block
_exptl_crystal_F_000 432
_exptl_crystal_size_max 0.200
_exptl_crystal_size_mid 0.180
_exptl_crystal_size_min 0.140
_exptl_transmission_factor_max 0.7531
_exptl_transmission_factor_min 0.5901
_refine_diff_density_max 0.321
_refine_diff_density_min -0.214
_refine_diff_density_rms 0.064
_refine_ls_abs_structure_details
;
 Flack x determined using 2603 quotients [(I+)-(I-)]/[(I+)+(I-)]
 (Parsons, Flack and Wagner, Acta Cryst. B69 (2013) 249-259).
;
_refine_ls_abs_structure_Flack 0.05(12)
_refine_ls_extinction_method none
_refine_ls_goodness_of_fit_ref 1.087
_refine_ls_hydrogen_treatment constr
_refine_ls_matrix_type full
_refine_ls_number_parameters 521
_refine_ls_number_reflns 7466
_refine_ls_number_restraints 3
_refine_ls_restrained_S_all 1.087
_refine_ls_R_factor_all 0.0830
_refine_ls_R_factor_gt 0.0701
_refine_ls_shift/su_max 0.004
_refine_ls_shift/su_mean 0.000
_refine_ls_structure_factor_coef Fsqd
_refine_ls_weighting_details 'w=1/[\s^2^(Fo^2^)+(0.1273P)^2^+0.7950P] where P=(Fo^2^+2Fc^2^)/3'
_refine_ls_weighting_scheme calc
_refine_ls_wR_factor_gt 0.2320
_refine_ls_wR_factor_ref 0.2412
_reflns_Friedel_coverage 0.843
_reflns_Friedel_fraction_full 0.827
_reflns_Friedel_fraction_max 0.821
_reflns_number_gt 6571
_reflns_number_total 7466
_reflns_threshold_expression 'I > 2\s(I)'
_cod_data_source_file d4ob00449c2.cif
_cod_data_source_block a
_cod_depositor_comments 'Adding full bibliography for 7159925--7159927.cif.'
_cod_database_code 7159927
_shelx_shelxl_version_number 2018/3
_shelx_space_group_comment
;
The symmetry employed for this shelxl refinement is uniquely defined
by the following loop, which should always be used as a source of
symmetry information in preference to the above space-group names.
They are only intended as comments.
;
_shelx_estimated_absorpt_t_min 0.896
_shelx_estimated_absorpt_t_max 0.925

loop_
_space_group_symop_operation_xyz
'x, y, z'

loop_
_atom_site_label
_atom_site_type_symbol
_atom_site_fract_x
_atom_site_fract_y
_atom_site_fract_z
_atom_site_U_iso_or_equiv
_atom_site_adp_type
_atom_site_occupancy
_atom_site_site_symmetry_order
_atom_site_calc_flag
_atom_site_refinement_flags_posn
_atom_site_refinement_flags_adp
_atom_site_refinement_flags_occupancy
_atom_site_disorder_assembly
_atom_site_disorder_group
O1 O 0.2709(5) 0.7164(4) 0.2933(4) 0.0543(11) Uani 1 1 d . . . . .
O2 O -0.1578(9) 0.5203(5) 0.2422(5) 0.0747(16) Uani 1 1 d . . . . .
H2A H -0.254681 0.511659 0.255833 0.112 Uiso 1 1 calc R U . . .
O3 O 0.0313(6) 0.6060(4) 0.3783(4) 0.0494(10) Uani 1 1 d . . . . .
H3D H 0.134807 0.586000 0.396968 0.074 Uiso 1 1 calc R U . . .
O4 O 0.7248(6) 0.1535(4) 0.6329(3) 0.0499(10) Uani 1 1 d . . . . .
H4D H 0.745441 0.108494 0.584066 0.075 Uiso 1 1 calc R U . . .
O5 O 0.3794(6) 0.5396(4) 0.4568(4) 0.0566(11) Uani 1 1 d . . . . .
H5D H 0.396190 0.567211 0.397044 0.085 Uiso 1 1 calc R U . . .
O6 O 0.8930(6) 0.1284(4) 0.4504(4) 0.0545(11) Uani 1 1 d . . . . .
C1 C 0.1080(14) 0.8509(10) 0.7099(8) 0.088(3) Uani 1 1 d . . . . .
H5 H 0.181842 0.777371 0.737651 0.132 Uiso 1 1 calc R U . . .
H4 H 0.133101 0.912121 0.747869 0.132 Uiso 1 1 calc R U . . .
H1 H 0.129740 0.861428 0.634264 0.132 Uiso 1 1 calc R U . . .
C2 C -0.0828(11) 0.8538(7) 0.7255(6) 0.0617(18) Uani 1 1 d . . . . .
H38 H -0.155887 0.922259 0.684587 0.074 Uiso 1 1 calc R U . . .
C3 C -0.1255(9) 0.7465(6) 0.6863(6) 0.0559(16) Uani 1 1 d . . . . .
H37 H -0.040380 0.678122 0.720007 0.067 Uiso 1 1 calc R U . . .
C4 C -0.1294(9) 0.7293(6) 0.5629(6) 0.0514(15) Uani 1 1 d . . . . .
H8 H -0.093347 0.644888 0.557585 0.062 Uiso 1 1 calc R U . . .
C5 C -0.0128(8) 0.7735(6) 0.4830(5) 0.0486(14) Uani 1 1 d . . . . .
H10 H 0.108261 0.745988 0.507636 0.058 Uiso 1 1 calc R U . . .
H9 H -0.046473 0.857736 0.479627 0.058 Uiso 1 1 calc R U . . .
C6 C -0.0297(8) 0.7305(6) 0.3683(5) 0.0461(13) Uani 1 1 d . . . . .
C7 C 0.0847(8) 0.7796(6) 0.2879(5) 0.0484(14) Uani 1 1 d . . . . .
C8 C 0.1713(8) 0.7167(6) 0.1943(5) 0.0507(15) Uani 1 1 d . . . . .
C9 C 0.1653(9) 0.5992(7) 0.1595(5) 0.0556(16) Uani 1 1 d . . . . .
H27 H 0.182052 0.543447 0.222174 0.067 Uiso 1 1 calc R U . . .
C10 C 0.3255(11) 0.5683(8) 0.0854(7) 0.071(2) Uani 1 1 d . . . . .
H22 H 0.430191 0.549224 0.132081 0.085 Uiso 1 1 calc R U . . .
C11 C 0.3400(15) 0.4631(11) 0.0156(8) 0.094(3) Uani 1 1 d . . . . .
H21 H 0.253292 0.484420 -0.041266 0.141 Uiso 1 1 calc R U . . .
H20 H 0.321022 0.399664 0.060027 0.141 Uiso 1 1 calc R U . . .
H2 H 0.454736 0.439952 -0.015219 0.141 Uiso 1 1 calc R U . . .
C12 C -0.1216(14) 0.8685(9) 0.8467(7) 0.081(2) Uani 1 1 d . . . . .
H3 H -0.244076 0.877720 0.858893 0.121 Uiso 1 1 calc R U . . .
H40 H -0.091226 0.935959 0.868771 0.121 Uiso 1 1 calc R U . . .
H39 H -0.053646 0.801052 0.888007 0.121 Uiso 1 1 calc R U . . .
C13 C -0.3146(10) 0.7389(7) 0.7190(6) 0.0644(19) Uani 1 1 d . . . . .
H7 H -0.306318 0.678351 0.775598 0.077 Uiso 1 1 calc R U . . .
H6 H -0.382715 0.812103 0.745622 0.077 Uiso 1 1 calc R U . . .
C14 C -0.4024(11) 0.7115(8) 0.6184(7) 0.0661(19) Uani 1 1 d . . . . .
H35 H -0.377571 0.628264 0.612312 0.079 Uiso 1 1 calc R U . . .
H36 H -0.528384 0.745250 0.619746 0.079 Uiso 1 1 calc R U . . .
C15 C -0.3208(9) 0.7667(6) 0.5259(6) 0.0541(15) Uani 1 1 d . . . . .
C16 C -0.2231(8) 0.7620(6) 0.3291(5) 0.0496(14) Uani 1 1 d . . . . .
H11 H -0.263108 0.846967 0.328763 0.059 Uiso 1 1 calc R U . . .
C17 C -0.2677(9) 0.7333(7) 0.2140(6) 0.0574(16) Uani 1 1 d . . . . .
H29 H -0.389507 0.730540 0.220548 0.069 Uiso 1 1 calc R U . . .
C18 C -0.2809(11) 0.8348(8) 0.1301(7) 0.072(2) Uani 1 1 d . . . . .
H12 H -0.165550 0.841326 0.114067 0.108 Uiso 1 1 calc R U . . .
H14 H -0.349890 0.905586 0.158626 0.108 Uiso 1 1 calc R U . . .
H13 H -0.335576 0.820725 0.065199 0.108 Uiso 1 1 calc R U . . .
C19 C -0.1763(11) 0.6168(7) 0.1658(6) 0.0639(19) Uani 1 1 d . . . . .
H28 H -0.261898 0.606876 0.113030 0.077 Uiso 1 1 calc R U . . .
C20 C -0.0079(10) 0.6051(7) 0.0991(6) 0.0616(18) Uani 1 1 d . . . . .
H16 H -0.030401 0.670556 0.046414 0.074 Uiso 1 1 calc R U . . .
H15 H 0.011440 0.535565 0.059195 0.074 Uiso 1 1 calc R U . . .
C21 C 0.0531(11) 0.9104(7) 0.2856(6) 0.0621(18) Uani 1 1 d . . . . .
H19 H 0.099502 0.931048 0.350613 0.093 Uiso 1 1 calc R U . . .
H18 H -0.070533 0.947725 0.280419 0.093 Uiso 1 1 calc R U . . .
H17 H 0.110431 0.935184 0.224161 0.093 Uiso 1 1 calc R U . . .
C22 C 0.2318(11) 0.7791(8) 0.0966(6) 0.0649(19) Uani 1 1 d . . . . .
H26 H 0.314760 0.819716 0.118709 0.078 Uiso 1 1 calc R U . . .
H25 H 0.132793 0.834603 0.060449 0.078 Uiso 1 1 calc R U . . .
C23 C 0.3192(12) 0.6819(10) 0.0218(7) 0.081(3) Uani 1 1 d . . . . .
H24 H 0.251245 0.689073 -0.044362 0.097 Uiso 1 1 calc R U . . .
H23 H 0.436617 0.685384 0.003456 0.097 Uiso 1 1 calc R U . . .
C24 C -0.3362(9) 0.7200(7) 0.4165(6) 0.0563(16) Uani 1 1 d . . . . .
H31 H -0.458032 0.744402 0.393111 0.068 Uiso 1 1 calc R U . . .
H30 H -0.299923 0.635756 0.423356 0.068 Uiso 1 1 calc R U . . .
C25 C -0.4058(10) 0.9000(7) 0.5228(7) 0.0648(18) Uani 1 1 d . . . . .
H34 H -0.423052 0.924895 0.595287 0.097 Uiso 1 1 calc R U . . .
H32 H -0.516857 0.918615 0.485582 0.097 Uiso 1 1 calc R U . . .
H33 H -0.330103 0.938877 0.485553 0.097 Uiso 1 1 calc R U . . .
C26 C 1.4062(13) 0.1178(12) 0.9586(8) 0.096(3) Uani 1 1 d . . . . .
H77 H 1.400369 0.041727 0.983343 0.144 Uiso 1 1 calc R U . . .
H76 H 1.366713 0.170747 1.014658 0.144 Uiso 1 1 calc R U . . .
H41 H 1.525083 0.114979 0.940912 0.144 Uiso 1 1 calc R U . . .
C27 C 1.2888(10) 0.1592(8) 0.8580(6) 0.0629(18) Uani 1 1 d . . . . .
H78 H 1.283587 0.240691 0.840401 0.075 Uiso 1 1 calc R U . . .
C28 C 1.1019(10) 0.1527(7) 0.8832(6) 0.0595(17) Uani 1 1 d . . . . .
H75 H 1.109935 0.070237 0.897519 0.071 Uiso 1 1 calc R U . . .
C29 C 0.9525(8) 0.2003(6) 0.7969(5) 0.0508(15) Uani 1 1 d . . . . .
H53 H 0.875631 0.149317 0.806395 0.061 Uiso 1 1 calc R U . . .
C30 C 0.9831(8) 0.2083(6) 0.6756(5) 0.0486(14) Uani 1 1 d . . . . .
H51 H 1.053697 0.133625 0.653394 0.058 Uiso 1 1 calc R U . . .
H52 H 1.047589 0.264900 0.659395 0.058 Uiso 1 1 calc R U . . .
C31 C 0.8092(7) 0.2437(5) 0.6111(5) 0.0448(13) Uani 1 1 d . . . . .
C32 C 0.8601(8) 0.2453(6) 0.4887(5) 0.0477(14) Uani 1 1 d . . . . .
C33 C 0.7538(8) 0.2237(6) 0.3991(5) 0.0465(13) Uani 1 1 d . . . . .
C34 C 0.5663(9) 0.2185(6) 0.4053(5) 0.0488(14) Uani 1 1 d . . . . .
H68 H 0.546108 0.176433 0.472004 0.059 Uiso 1 1 calc R U . . .
C35 C 0.5492(10) 0.1521(7) 0.3056(6) 0.0568(16) Uani 1 1 d . . . . .
H60 H 0.615226 0.070890 0.321671 0.068 Uiso 1 1 calc R U . . .
C36 C 0.3649(12) 0.1520(9) 0.2712(7) 0.073(2) Uani 1 1 d . . . . .
H59 H 0.313879 0.114110 0.327400 0.110 Uiso 1 1 calc R U . . .
H58 H 0.370867 0.111366 0.206090 0.110 Uiso 1 1 calc R U . . .
H42 H 0.293867 0.230626 0.258326 0.110 Uiso 1 1 calc R U . . .
C37 C 1.3762(11) 0.0892(10) 0.7657(7) 0.082(3) Uani 1 1 d . . . . .
H43 H 1.374542 0.009865 0.778550 0.123 Uiso 1 1 calc R U . . .
H79 H 1.495363 0.092539 0.760314 0.123 Uiso 1 1 calc R U . . .
H80 H 1.314346 0.120512 0.699486 0.123 Uiso 1 1 calc R U . . .
C38 C 1.0208(12) 0.2149(10) 0.9851(6) 0.079(2) Uani 1 1 d . . . . .
H45 H 1.015929 0.158280 1.043176 0.095 Uiso 1 1 calc R U . . .
H44 H 1.091271 0.263260 1.009305 0.095 Uiso 1 1 calc R U . . .
C39 C 0.8366(11) 0.2892(9) 0.9543(6) 0.069(2) Uani 1 1 d . . . . .
H74 H 0.751119 0.246456 0.969415 0.083 Uiso 1 1 calc R U . . .
H46 H 0.805761 0.359298 0.994036 0.083 Uiso 1 1 calc R U . . .
C40 C 0.8436(9) 0.3186(7) 0.8339(5) 0.0550(16) Uani 1 1 d . . . . .
C41 C 0.9343(11) 0.4151(7) 0.8170(7) 0.069(2) Uani 1 1 d . . . . .
H47 H 0.863163 0.484912 0.846097 0.103 Uiso 1 1 calc R U . . .
H49 H 0.950217 0.428924 0.741048 0.103 Uiso 1 1 calc R U . . .
H48 H 1.046418 0.392027 0.853092 0.103 Uiso 1 1 calc R U . . .
C42 C 0.6668(9) 0.3519(7) 0.7738(5) 0.0556(16) Uani 1 1 d . . . . .
H73 H 0.598421 0.427161 0.795928 0.067 Uiso 1 1 calc R U . . .
H50 H 0.603674 0.295858 0.795348 0.067 Uiso 1 1 calc R U . . .
C43 C 0.6807(8) 0.3574(6) 0.6500(5) 0.0475(14) Uani 1 1 d . . . . .
H72 H 0.729239 0.421900 0.628690 0.057 Uiso 1 1 calc R U . . .
C44 C 0.7862(10) 0.2473(7) 0.2809(5) 0.0583(17) Uani 1 1 d . . . . .
H54 H 0.905139 0.206664 0.262012 0.070 Uiso 1 1 calc R U . . .
H55 H 0.767502 0.329819 0.264378 0.070 Uiso 1 1 calc R U . . .
C45 C 0.6513(11) 0.2015(8) 0.2187(6) 0.0622(18) Uani 1 1 d . . . . .
H56 H 0.572628 0.264072 0.175248 0.075 Uiso 1 1 calc R U . . .
H57 H 0.711023 0.141467 0.171556 0.075 Uiso 1 1 calc R U . . .
C46 C 0.4462(8) 0.3441(6) 0.3979(6) 0.0528(15) Uani 1 1 d . . . . .
H61 H 0.446950 0.375672 0.324201 0.063 Uiso 1 1 calc R U . . .
H62 H 0.327191 0.342164 0.413638 0.063 Uiso 1 1 calc R U . . .
C47 C 0.4967(8) 0.4259(6) 0.4738(5) 0.0489(14) Uani 1 1 d . . . . .
H63 H 0.615444 0.429725 0.456175 0.059 Uiso 1 1 calc R U . . .
C48 C 0.4953(8) 0.3828(6) 0.5948(5) 0.0483(14) Uani 1 1 d . . . . .
H64 H 0.466333 0.308493 0.595576 0.058 Uiso 1 1 calc R U . . .
C49 C 0.3499(9) 0.4654(7) 0.6556(6) 0.0606(17) Uani 1 1 d . . . . .
H65 H 0.381495 0.535649 0.666180 0.091 Uiso 1 1 calc R U . . .
H66 H 0.333996 0.429256 0.724511 0.091 Uiso 1 1 calc R U . . .
H67 H 0.242705 0.483260 0.614292 0.091 Uiso 1 1 calc R U . . .
C50 C 0.9997(9) 0.3067(7) 0.4609(5) 0.0584(17) Uani 1 1 d . . . . .
H69 H 1.110965 0.260838 0.489819 0.088 Uiso 1 1 calc R U . . .
H71 H 0.969270 0.381295 0.491487 0.088 Uiso 1 1 calc R U . . .
H70 H 1.007160 0.316669 0.383763 0.088 Uiso 1 1 calc R U . . .

loop_
_atom_site_aniso_label
_atom_site_aniso_U_11
_atom_site_aniso_U_22
_atom_site_aniso_U_33
_atom_site_aniso_U_23
_atom_site_aniso_U_13
_atom_site_aniso_U_12
O1 0.033(2) 0.074(3) 0.053(2) 0.003(2) -0.0054(17) -0.011(2)
O2 0.086(4) 0.065(3) 0.082(4) -0.001(3) -0.006(3) -0.036(3)
O3 0.040(2) 0.047(2) 0.058(2) 0.0006(19) -0.0022(19) -0.0085(18)
O4 0.049(2) 0.051(3) 0.051(2) 0.0037(19) 0.0023(19) -0.018(2)
O5 0.047(2) 0.051(3) 0.066(3) 0.009(2) -0.005(2) -0.005(2)
O6 0.050(3) 0.052(3) 0.054(3) -0.002(2) 0.004(2) -0.003(2)
C1 0.092(7) 0.109(8) 0.077(5) -0.020(5) 0.012(5) -0.048(6)
C2 0.068(5) 0.065(4) 0.047(3) 0.007(3) 0.001(3) -0.012(4)
C3 0.053(4) 0.052(4) 0.055(4) 0.006(3) 0.006(3) -0.005(3)
C4 0.044(3) 0.045(3) 0.062(4) 0.007(3) 0.000(3) -0.009(3)
C5 0.037(3) 0.058(4) 0.051(3) -0.003(3) 0.000(2) -0.014(3)
C6 0.037(3) 0.047(3) 0.054(3) -0.002(3) -0.005(2) -0.012(3)
C7 0.035(3) 0.059(4) 0.052(3) 0.000(3) -0.003(2) -0.014(3)
C8 0.035(3) 0.068(4) 0.047(3) 0.006(3) -0.005(2) -0.012(3)
C9 0.049(3) 0.065(4) 0.048(3) -0.007(3) -0.005(3) -0.006(3)
C10 0.053(4) 0.084(6) 0.063(4) -0.017(4) -0.005(3) 0.002(4)
C11 0.085(6) 0.109(8) 0.075(6) -0.030(5) 0.005(5) 0.001(6)
C12 0.094(7) 0.090(6) 0.053(4) -0.004(4) 0.008(4) -0.018(5)
C13 0.058(4) 0.063(5) 0.066(4) 0.010(3) 0.012(3) -0.011(3)
C14 0.056(4) 0.067(5) 0.075(5) 0.004(4) 0.016(4) -0.019(4)
C15 0.043(3) 0.060(4) 0.058(4) 0.003(3) 0.008(3) -0.011(3)
C16 0.031(3) 0.058(4) 0.058(4) -0.001(3) -0.002(2) -0.010(3)
C17 0.038(3) 0.070(5) 0.062(4) 0.000(3) -0.008(3) -0.010(3)
C18 0.055(4) 0.083(6) 0.067(4) 0.010(4) -0.008(3) -0.002(4)
C19 0.060(4) 0.070(5) 0.067(4) -0.004(4) -0.014(3) -0.027(4)
C20 0.057(4) 0.063(4) 0.061(4) -0.013(3) -0.006(3) -0.009(3)
C21 0.064(4) 0.056(4) 0.069(4) 0.004(3) 0.006(3) -0.023(4)
C22 0.058(4) 0.083(5) 0.054(4) 0.008(4) 0.003(3) -0.023(4)
C23 0.057(5) 0.118(8) 0.064(5) -0.004(5) 0.010(4) -0.018(5)
C24 0.039(3) 0.065(4) 0.067(4) -0.001(3) 0.000(3) -0.018(3)
C25 0.055(4) 0.057(4) 0.072(5) 0.001(3) 0.011(3) -0.001(3)
C26 0.061(5) 0.138(10) 0.078(6) -0.018(6) -0.014(4) -0.005(6)
C27 0.052(4) 0.072(5) 0.062(4) -0.001(4) -0.006(3) -0.013(4)
C28 0.054(4) 0.067(4) 0.051(3) 0.008(3) -0.003(3) -0.008(3)
C29 0.040(3) 0.064(4) 0.049(3) 0.000(3) -0.001(3) -0.016(3)
C30 0.035(3) 0.055(4) 0.052(3) 0.002(3) 0.000(2) -0.007(3)
C31 0.034(3) 0.047(3) 0.051(3) 0.002(3) 0.004(2) -0.008(2)
C32 0.039(3) 0.052(4) 0.048(3) 0.001(3) 0.002(2) -0.007(3)
C33 0.044(3) 0.048(3) 0.044(3) 0.004(2) 0.000(2) -0.009(3)
C34 0.048(3) 0.052(4) 0.046(3) 0.002(3) 0.001(3) -0.015(3)
C35 0.058(4) 0.057(4) 0.056(4) 0.003(3) -0.006(3) -0.018(3)
C36 0.070(5) 0.090(6) 0.071(5) -0.013(4) 0.002(4) -0.037(5)
C37 0.044(4) 0.120(8) 0.073(5) -0.009(5) -0.005(3) -0.008(4)
C38 0.067(5) 0.108(7) 0.049(4) -0.004(4) -0.005(3) -0.004(5)
C39 0.060(4) 0.095(6) 0.048(4) -0.008(4) 0.004(3) -0.013(4)
C40 0.045(3) 0.070(4) 0.048(3) -0.006(3) 0.005(3) -0.013(3)
C41 0.061(4) 0.064(5) 0.078(5) -0.012(4) -0.008(4) -0.009(4)
C42 0.044(3) 0.065(4) 0.050(3) -0.007(3) 0.008(3) -0.003(3)
C43 0.038(3) 0.051(4) 0.053(3) -0.004(3) 0.008(2) -0.009(3)
C44 0.061(4) 0.070(5) 0.043(3) 0.004(3) 0.006(3) -0.018(4)
C45 0.065(4) 0.079(5) 0.045(3) 0.003(3) -0.004(3) -0.024(4)
C46 0.042(3) 0.058(4) 0.059(4) 0.005(3) -0.003(3) -0.016(3)
C47 0.034(3) 0.048(3) 0.060(4) 0.007(3) -0.001(2) -0.005(2)
C48 0.038(3) 0.049(3) 0.056(3) 0.006(3) 0.002(3) -0.010(3)
C49 0.040(3) 0.064(4) 0.070(4) 0.003(3) 0.011(3) -0.002(3)
C50 0.048(4) 0.078(5) 0.049(3) 0.004(3) 0.008(3) -0.020(3)

loop_
_atom_type_symbol
_atom_type_description
_atom_type_scat_dispersion_real
_atom_type_scat_dispersion_imag
_atom_type_scat_source
C C 0.0181 0.0091 'International Tables Vol C Tables 4.2.6.8 and 6.1.1.4'
H H 0.0000 0.0000 'International Tables Vol C Tables 4.2.6.8 and 6.1.1.4'
O O 0.0492 0.0322 'International Tables Vol C Tables 4.2.6.8 and 6.1.1.4'

loop_
_geom_angle_atom_site_label_1
_geom_angle_atom_site_label_2
_geom_angle_atom_site_label_3
_geom_angle
_geom_angle_site_symmetry_1
_geom_angle_site_symmetry_3
_geom_angle_publ_flag
C8 O1 C7 60.9(4) . . ?
C19 O2 H2A 109.5 . . ?
C6 O3 H3D 109.5 . . ?
C31 O4 H4D 109.5 . . ?
C47 O5 H5D 109.5 . . ?
C32 O6 C33 60.4(4) . . ?
C2 C1 H5 109.5 . . ?
C2 C1 H4 109.5 . . ?
H5 C1 H4 109.5 . . ?
C2 C1 H1 109.5 . . ?
H5 C1 H1 109.5 . . ?
H4 C1 H1 109.5 . . ?
C1 C2 C3 112.9(7) . . ?
C1 C2 C12 107.0(7) . . ?
C3 C2 C12 111.9(7) . . ?
C1 C2 H38 108.3 . . ?
C3 C2 H38 108.3 . . ?
C12 C2 H38 108.3 . . ?
C2 C3 C4 119.5(5) . . ?
C2 C3 C13 113.2(6) . . ?
C4 C3 C13 100.7(6) . . ?
C2 C3 H37 107.6 . . ?
C4 C3 H37 107.6 . . ?
C13 C3 H37 107.6 . . ?
C15 C4 C5 111.6(5) . . ?
C15 C4 C3 107.5(5) . . ?
C5 C4 C3 122.6(6) . . ?
C15 C4 H8 104.4 . . ?
C5 C4 H8 104.4 . . ?
C3 C4 H8 104.4 . . ?
C4 C5 C6 110.7(5) . . ?
C4 C5 H10 109.5 . . ?
C6 C5 H10 109.5 . . ?
C4 C5 H9 109.5 . . ?
C6 C5 H9 109.5 . . ?
H10 C5 H9 108.1 . . ?
O3 C6 C7 110.5(5) . . ?
O3 C6 C16 106.7(5) . . ?
C7 C6 C16 111.5(5) . . ?
O3 C6 C5 106.4(5) . . ?
C7 C6 C5 109.8(5) . . ?
C16 C6 C5 111.8(5) . . ?
O1 C7 C8 59.5(4) . . ?
O1 C7 C21 112.8(5) . . ?
C8 C7 C21 118.4(6) . . ?
O1 C7 C6 114.0(5) . . ?
C8 C7 C6 123.3(6) . . ?
C21 C7 C6 115.1(6) . . ?
O1 C8 C7 59.6(4) . . ?
O1 C8 C9 116.0(5) . . ?
C7 C8 C9 128.1(6) . . ?
O1 C8 C22 113.5(5) . . ?
C7 C8 C22 122.2(6) . . ?
C9 C8 C22 107.0(6) . . ?
C8 C9 C10 101.0(6) . . ?
C8 C9 C20 112.2(6) . . ?
C10 C9 C20 112.4(6) . . ?
C8 C9 H27 110.3 . . ?
C10 C9 H27 110.3 . . ?
C20 C9 H27 110.3 . . ?
C23 C10 C9 104.4(7) . . ?
C23 C10 C11 115.0(8) . . ?
C9 C10 C11 115.6(8) . . ?
C23 C10 H22 107.1 . . ?
C9 C10 H22 107.1 . . ?
C11 C10 H22 107.1 . . ?
C10 C11 H21 109.5 . . ?
C10 C11 H20 109.5 . . ?
H21 C11 H20 109.5 . . ?
C10 C11 H2 109.5 . . ?
H21 C11 H2 109.5 . . ?
H20 C11 H2 109.5 . . ?
C2 C12 H3 109.5 . . ?
C2 C12 H40 109.5 . . ?
H3 C12 H40 109.5 . . ?
C2 C12 H39 109.5 . . ?
H3 C12 H39 109.5 . . ?
H40 C12 H39 109.5 . . ?
C14 C13 C3 107.6(6) . . ?
C14 C13 H7 110.2 . . ?
C3 C13 H7 110.2 . . ?
C14 C13 H6 110.2 . . ?
C3 C13 H6 110.2 . . ?
H7 C13 H6 108.5 . . ?
C15 C14 C13 103.6(6) . . ?
C15 C14 H35 111.0 . . ?
C13 C14 H35 111.0 . . ?
C15 C14 H36 111.0 . . ?
C13 C14 H36 111.0 . . ?
H35 C14 H36 109.0 . . ?
C24 C15 C14 114.7(6) . . ?
C24 C15 C4 109.4(6) . . ?
C14 C15 C4 100.0(6) . . ?
C24 C15 C25 110.6(6) . . ?
C14 C15 C25 108.0(6) . . ?
C4 C15 C25 114.0(6) . . ?
C6 C16 C17 120.1(5) . . ?
C6 C16 C24 109.8(5) . . ?
C17 C16 C24 111.8(5) . . ?
C6 C16 H11 104.6 . . ?
C17 C16 H11 104.6 . . ?
C24 C16 H11 104.6 . . ?
C18 C17 C19 110.6(6) . . ?
C18 C17 C16 112.6(6) . . ?
C19 C17 C16 122.1(6) . . ?
C18 C17 H29 102.9 . . ?
C19 C17 H29 102.9 . . ?
C16 C17 H29 102.9 . . ?
C17 C18 H12 109.5 . . ?
C17 C18 H14 109.5 . . ?
H12 C18 H14 109.5 . . ?
C17 C18 H13 109.5 . . ?
H12 C18 H13 109.5 . . ?
H14 C18 H13 109.5 . . ?
O2 C19 C17 112.4(6) . . ?
O2 C19 C20 111.5(7) . . ?
C17 C19 C20 119.7(6) . . ?
O2 C19 H28 103.8 . . ?
C17 C19 H28 103.8 . . ?
C20 C19 H28 103.8 . . ?
C19 C20 C9 118.6(6) . . ?
C19 C20 H16 107.7 . . ?
C9 C20 H16 107.7 . . ?
C19 C20 H15 107.7 . . ?
C9 C20 H15 107.7 . . ?
H16 C20 H15 107.1 . . ?
C7 C21 H19 109.5 . . ?
C7 C21 H18 109.5 . . ?
H19 C21 H18 109.5 . . ?
C7 C21 H17 109.5 . . ?
H19 C21 H17 109.5 . . ?
H18 C21 H17 109.5 . . ?
C8 C22 C23 104.9(7) . . ?
C8 C22 H26 110.8 . . ?
C23 C22 H26 110.8 . . ?
C8 C22 H25 110.8 . . ?
C23 C22 H25 110.8 . . ?
H26 C22 H25 108.8 . . ?
C10 C23 C22 105.8(6) . . ?
C10 C23 H24 110.6 . . ?
C22 C23 H24 110.6 . . ?
C10 C23 H23 110.6 . . ?
C22 C23 H23 110.6 . . ?
H24 C23 H23 108.7 . . ?
C15 C24 C16 112.7(5) . . ?
C15 C24 H31 109.0 . . ?
C16 C24 H31 109.0 . . ?
C15 C24 H30 109.0 . . ?
C16 C24 H30 109.0 . . ?
H31 C24 H30 107.8 . . ?
C15 C25 H34 109.5 . . ?
C15 C25 H32 109.5 . . ?
H34 C25 H32 109.5 . . ?
C15 C25 H33 109.5 . . ?
H34 C25 H33 109.5 . . ?
H32 C25 H33 109.5 . . ?
C27 C26 H77 109.5 . . ?
C27 C26 H76 109.5 . . ?
H77 C26 H76 109.5 . . ?
C27 C26 H41 109.5 . . ?
H77 C26 H41 109.5 . . ?
H76 C26 H41 109.5 . . ?
C37 C27 C26 107.7(7) . . ?
C37 C27 C28 115.4(7) . . ?
C26 C27 C28 109.6(7) . . ?
C37 C27 H78 108.0 . . ?
C26 C27 H78 108.0 . . ?
C28 C27 H78 108.0 . . ?
C27 C28 C38 114.8(7) . . ?
C27 C28 C29 119.7(6) . . ?
C38 C28 C29 102.3(6) . . ?
C27 C28 H75 106.4 . . ?
C38 C28 H75 106.4 . . ?
C29 C28 H75 106.4 . . ?
C30 C29 C40 110.1(6) . . ?
C30 C29 C28 124.0(6) . . ?
C40 C29 C28 106.3(6) . . ?
C30 C29 H53 105.0 . . ?
C40 C29 H53 105.0 . . ?
C28 C29 H53 105.0 . . ?
C29 C30 C31 111.6(5) . . ?
C29 C30 H51 109.3 . . ?
C31 C30 H51 109.3 . . ?
C29 C30 H52 109.3 . . ?
C31 C30 H52 109.3 . . ?
H51 C30 H52 108.0 . . ?
O4 C31 C30 106.8(5) . . ?
O4 C31 C43 106.1(4) . . ?
C30 C31 C43 112.4(5) . . ?
O4 C31 C32 108.9(5) . . ?
C30 C31 C32 106.1(5) . . ?
C43 C31 C32 116.2(5) . . ?
O6 C32 C33 60.1(4) . . ?
O6 C32 C50 115.4(5) . . ?
C33 C32 C50 117.6(5) . . ?
O6 C32 C31 109.4(5) . . ?
C33 C32 C31 125.1(5) . . ?
C50 C32 C31 114.9(5) . . ?
O6 C33 C32 59.5(4) . . ?
O6 C33 C34 119.3(5) . . ?
C32 C33 C34 126.3(5) . . ?
O6 C33 C44 113.0(5) . . ?
C32 C33 C44 124.4(6) . . ?
C34 C33 C44 105.8(5) . . ?
C33 C34 C35 102.4(5) . . ?
C33 C34 C46 108.0(5) . . ?
C35 C34 C46 112.4(5) . . ?
C33 C34 H68 111.2 . . ?
C35 C34 H68 111.2 . . ?
C46 C34 H68 111.2 . . ?
C36 C35 C34 117.4(6) . . ?
C36 C35 C45 114.7(6) . . ?
C34 C35 C45 103.5(6) . . ?
C36 C35 H60 106.9 . . ?
C34 C35 H60 106.9 . . ?
C45 C35 H60 106.9 . . ?
C35 C36 H59 109.5 . . ?
C35 C36 H58 109.5 . . ?
H59 C36 H58 109.5 . . ?
C35 C36 H42 109.5 . . ?
H59 C36 H42 109.5 . . ?
H58 C36 H42 109.5 . . ?
C27 C37 H43 109.5 . . ?
C27 C37 H79 109.5 . . ?
H43 C37 H79 109.5 . . ?
C27 C37 H80 109.5 . . ?
H43 C37 H80 109.5 . . ?
H79 C37 H80 109.5 . . ?
C39 C38 C28 107.4(6) . . ?
C39 C38 H45 110.2 . . ?
C28 C38 H45 110.2 . . ?
C39 C38 H44 110.2 . . ?
C28 C38 H44 110.2 . . ?
H45 C38 H44 108.5 . . ?
C40 C39 C38 105.0(6) . . ?
C40 C39 H74 110.8 . . ?
C38 C39 H74 110.8 . . ?
C40 C39 H46 110.8 . . ?
C38 C39 H46 110.8 . . ?
H74 C39 H46 108.8 . . ?
C39 C40 C41 108.7(6) . . ?
C39 C40 C42 115.5(6) . . ?
C41 C40 C42 110.4(6) . . ?
C39 C40 C29 99.9(6) . . ?
C41 C40 C29 113.7(6) . . ?
C42 C40 C29 108.4(6) . . ?
C40 C41 H47 109.5 . . ?
C40 C41 H49 109.5 . . ?
H47 C41 H49 109.5 . . ?
C40 C41 H48 109.5 . . ?
H47 C41 H48 109.5 . . ?
H49 C41 H48 109.5 . . ?
C40 C42 C43 114.4(5) . . ?
C40 C42 H73 108.7 . . ?
C43 C42 H73 108.7 . . ?
C40 C42 H50 108.7 . . ?
C43 C42 H50 108.7 . . ?
H73 C42 H50 107.6 . . ?
C42 C43 C31 110.7(5) . . ?
C42 C43 C48 111.1(5) . . ?
C31 C43 C48 111.6(5) . . ?
C42 C43 H72 107.7 . . ?
C31 C43 H72 107.7 . . ?
C48 C43 H72 107.7 . . ?
C33 C44 C45 105.1(5) . . ?
C33 C44 H54 110.7 . . ?
C45 C44 H54 110.7 . . ?
C33 C44 H55 110.7 . . ?
C45 C44 H55 110.7 . . ?
H54 C44 H55 108.8 . . ?
C35 C45 C44 105.9(5) . . ?
C35 C45 H56 110.6 . . ?
C44 C45 H56 110.6 . . ?
C35 C45 H57 110.6 . . ?
C44 C45 H57 110.6 . . ?
H56 C45 H57 108.7 . . ?
C47 C46 C34 114.9(5) . . ?
C47 C46 H61 108.5 . . ?
C34 C46 H61 108.5 . . ?
C47 C46 H62 108.5 . . ?
C34 C46 H62 108.5 . . ?
H61 C46 H62 107.5 . . ?
O5 C47 C46 109.4(5) . . ?
O5 C47 C48 110.1(5) . . ?
C46 C47 C48 112.0(5) . . ?
O5 C47 H63 108.4 . . ?
C46 C47 H63 108.4 . . ?
C48 C47 H63 108.4 . . ?
C49 C48 C47 110.8(5) . . ?
C49 C48 C43 113.6(6) . . ?
C47 C48 C43 112.0(5) . . ?
C49 C48 H64 106.6 . . ?
C47 C48 H64 106.6 . . ?
C43 C48 H64 106.6 . . ?
C48 C49 H65 109.5 . . ?
C48 C49 H66 109.5 . . ?
H65 C49 H66 109.5 . . ?
C48 C49 H67 109.5 . . ?
H65 C49 H67 109.5 . . ?
H66 C49 H67 109.5 . . ?
C32 C50 H69 109.5 . . ?
C32 C50 H71 109.5 . . ?
H69 C50 H71 109.5 . . ?
C32 C50 H70 109.5 . . ?
H69 C50 H70 109.5 . . ?
H71 C50 H70 109.5 . . ?

loop_
_geom_bond_atom_site_label_1
_geom_bond_atom_site_label_2
_geom_bond_distance
_geom_bond_site_symmetry_2
_geom_bond_publ_flag
O1 C8 1.460(7) . ?
O1 C7 1.463(7) . ?
O2 C19 1.430(10) . ?
O2 H2A 0.8200 . ?
O3 C6 1.435(8) . ?
O3 H3D 0.8200 . ?
O4 C31 1.437(7) . ?
O4 H4D 0.8200 . ?
O5 C47 1.428(8) . ?
O5 H5D 0.8200 . ?
O6 C32 1.460(8) . ?
O6 C33 1.469(8) . ?
C1 C2 1.518(13) . ?
C1 H5 0.9600 . ?
C1 H4 0.9600 . ?
C1 H1 0.9600 . ?
C2 C3 1.524(11) . ?
C2 C12 1.542(10) . ?
C2 H38 0.9800 . ?
C3 C4 1.555(10) . ?
C3 C13 1.580(10) . ?
C3 H37 0.9800 . ?
C4 C15 1.524(9) . ?
C4 C5 1.525(9) . ?
C4 H8 0.9800 . ?
C5 C6 1.557(9) . ?
C5 H10 0.9700 . ?
C5 H9 0.9700 . ?
C6 C7 1.545(9) . ?
C6 C16 1.549(8) . ?
C7 C8 1.480(10) . ?
C7 C21 1.519(10) . ?
C8 C9 1.512(11) . ?
C8 C22 1.534(9) . ?
C9 C10 1.539(10) . ?
C9 C20 1.550(10) . ?
C9 H27 0.9800 . ?
C10 C23 1.525(14) . ?
C10 C11 1.548(13) . ?
C10 H22 0.9800 . ?
C11 H21 0.9600 . ?
C11 H20 0.9600 . ?
C11 H2 0.9600 . ?
C12 H3 0.9600 . ?
C12 H40 0.9600 . ?
C12 H39 0.9600 . ?
C13 C14 1.525(12) . ?
C13 H7 0.9700 . ?
C13 H6 0.9700 . ?
C14 C15 1.524(9) . ?
C14 H35 0.9700 . ?
C14 H36 0.9700 . ?
C15 C24 1.514(10) . ?
C15 C25 1.553(10) . ?
C16 C17 1.550(10) . ?
C16 C24 1.555(9) . ?
C16 H11 0.9800 . ?
C17 C18 1.537(11) . ?
C17 C19 1.539(12) . ?
C17 H29 0.9800 . ?
C18 H12 0.9600 . ?
C18 H14 0.9600 . ?
C18 H13 0.9600 . ?
C19 C20 1.546(11) . ?
C19 H28 0.9800 . ?
C20 H16 0.9700 . ?
C20 H15 0.9700 . ?
C21 H19 0.9600 . ?
C21 H18 0.9600 . ?
C21 H17 0.9600 . ?
C22 C23 1.539(13) . ?
C22 H26 0.9700 . ?
C22 H25 0.9700 . ?
C23 H24 0.9700 . ?
C23 H23 0.9700 . ?
C24 H31 0.9700 . ?
C24 H30 0.9700 . ?
C25 H34 0.9600 . ?
C25 H32 0.9600 . ?
C25 H33 0.9600 . ?
C26 C27 1.534(12) . ?
C26 H77 0.9600 . ?
C26 H76 0.9600 . ?
C26 H41 0.9600 . ?
C27 C37 1.508(12) . ?
C27 C28 1.537(11) . ?
C27 H78 0.9800 . ?
C28 C38 1.549(11) . ?
C28 C29 1.562(10) . ?
C28 H75 0.9800 . ?
C29 C30 1.524(9) . ?
C29 C40 1.537(10) . ?
C29 H53 0.9800 . ?
C30 C31 1.539(8) . ?
C30 H51 0.9700 . ?
C30 H52 0.9700 . ?
C31 C43 1.559(9) . ?
C31 C32 1.568(8) . ?
C32 C33 1.474(9) . ?
C32 C50 1.521(9) . ?
C33 C34 1.508(9) . ?
C33 C44 1.510(8) . ?
C34 C35 1.534(10) . ?
C34 C46 1.542(10) . ?
C34 H68 0.9800 . ?
C35 C36 1.526(11) . ?
C35 C45 1.535(10) . ?
C35 H60 0.9800 . ?
C36 H59 0.9600 . ?
C36 H58 0.9600 . ?
C36 H42 0.9600 . ?
C37 H43 0.9600 . ?
C37 H79 0.9600 . ?
C37 H80 0.9600 . ?
C38 C39 1.524(12) . ?
C38 H45 0.9700 . ?
C38 H44 0.9700 . ?
C39 C40 1.518(10) . ?
C39 H74 0.9700 . ?
C39 H46 0.9700 . ?
C40 C41 1.530(11) . ?
C40 C42 1.532(9) . ?
C41 H47 0.9600 . ?
C41 H49 0.9600 . ?
C41 H48 0.9600 . ?
C42 C43 1.537(9) . ?
C42 H73 0.9700 . ?
C42 H50 0.9700 . ?
C43 C48 1.569(9) . ?
C43 H72 0.9800 . ?
C44 C45 1.557(10) . ?
C44 H54 0.9700 . ?
C44 H55 0.9700 . ?
C45 H56 0.9700 . ?
C45 H57 0.9700 . ?
C46 C47 1.528(10) . ?
C46 H61 0.9700 . ?
C46 H62 0.9700 . ?
C47 C48 1.560(9) . ?
C47 H63 0.9800 . ?
C48 C49 1.525(10) . ?
C48 H64 0.9800 . ?
C49 H65 0.9600 . ?
C49 H66 0.9600 . ?
C49 H67 0.9600 . ?
C50 H69 0.9600 . ?
C50 H71 0.9600 . ?
C50 H70 0.9600 . ?

loop_
_geom_torsion_atom_site_label_1
_geom_torsion_atom_site_label_2
_geom_torsion_atom_site_label_3
_geom_torsion_atom_site_label_4
_geom_torsion
_geom_torsion_site_symmetry_1
_geom_torsion_site_symmetry_2
_geom_torsion_site_symmetry_3
_geom_torsion_site_symmetry_4
_geom_torsion_publ_flag
C1 C2 C3 C4 -70.9(9) . . . . ?
C12 C2 C3 C4 168.4(7) . . . . ?
C1 C2 C3 C13 170.7(7) . . . . ?
C12 C2 C3 C13 50.0(9) . . . . ?
C2 C3 C4 C15 -100.2(7) . . . . ?
C13 C3 C4 C15 24.4(7) . . . . ?
C2 C3 C4 C5 31.3(9) . . . . ?
C13 C3 C4 C5 155.9(6) . . . . ?
C15 C4 C5 C6 -57.2(7) . . . . ?
C3 C4 C5 C6 173.1(6) . . . . ?
C4 C5 C6 O3 -62.3(6) . . . . ?
C4 C5 C6 C7 178.1(5) . . . . ?
C4 C5 C6 C16 53.8(7) . . . . ?
C8 O1 C7 C21 -110.6(6) . . . . ?
C8 O1 C7 C6 115.8(6) . . . . ?
O3 C6 C7 O1 -37.2(7) . . . . ?
C16 C6 C7 O1 -155.7(5) . . . . ?
C5 C6 C7 O1 79.8(7) . . . . ?
O3 C6 C7 C8 30.9(8) . . . . ?
C16 C6 C7 C8 -87.6(7) . . . . ?
C5 C6 C7 C8 148.0(6) . . . . ?
O3 C6 C7 C21 -169.7(5) . . . . ?
C16 C6 C7 C21 71.8(7) . . . . ?
C5 C6 C7 C21 -52.7(7) . . . . ?
C7 O1 C8 C9 -120.7(6) . . . . ?
C7 O1 C8 C22 114.8(7) . . . . ?
C21 C7 C8 O1 101.1(6) . . . . ?
C6 C7 C8 O1 -100.2(6) . . . . ?
O1 C7 C8 C9 100.7(7) . . . . ?
C21 C7 C8 C9 -158.2(6) . . . . ?
C6 C7 C8 C9 0.5(10) . . . . ?
O1 C7 C8 C22 -100.2(7) . . . . ?
C21 C7 C8 C22 0.8(9) . . . . ?
C6 C7 C8 C22 159.5(6) . . . . ?
O1 C8 C9 C10 -91.0(6) . . . . ?
C7 C8 C9 C10 -161.6(6) . . . . ?
C22 C8 C9 C10 36.8(7) . . . . ?
O1 C8 C9 C20 149.1(6) . . . . ?
C7 C8 C9 C20 78.5(8) . . . . ?
C22 C8 C9 C20 -83.1(7) . . . . ?
C8 C9 C10 C23 -40.7(7) . . . . ?
C20 C9 C10 C23 79.0(8) . . . . ?
C8 C9 C10 C11 -168.0(7) . . . . ?
C20 C9 C10 C11 -48.3(10) . . . . ?
C2 C3 C13 C14 132.3(7) . . . . ?
C4 C3 C13 C14 3.5(8) . . . . ?
C3 C13 C14 C15 -29.8(8) . . . . ?
C13 C14 C15 C24 160.3(6) . . . . ?
C13 C14 C15 C4 43.5(7) . . . . ?
C13 C14 C15 C25 -75.8(7) . . . . ?
C5 C4 C15 C24 59.1(7) . . . . ?
C3 C4 C15 C24 -163.7(5) . . . . ?
C5 C4 C15 C14 179.8(6) . . . . ?
C3 C4 C15 C14 -42.9(7) . . . . ?
C5 C4 C15 C25 -65.3(8) . . . . ?
C3 C4 C15 C25 71.9(7) . . . . ?
O3 C6 C16 C17 -67.6(7) . . . . ?
C7 C6 C16 C17 53.1(8) . . . . ?
C5 C6 C16 C17 176.4(6) . . . . ?
O3 C6 C16 C24 64.0(7) . . . . ?
C7 C6 C16 C24 -175.4(6) . . . . ?
C5 C6 C16 C24 -52.0(7) . . . . ?
C6 C16 C17 C18 -92.7(8) . . . . ?
C24 C16 C17 C18 136.6(6) . . . . ?
C6 C16 C17 C19 42.6(9) . . . . ?
C24 C16 C17 C19 -88.1(8) . . . . ?
C18 C17 C19 O2 178.7(6) . . . . ?
C16 C17 C19 O2 42.6(9) . . . . ?
C18 C17 C19 C20 45.1(9) . . . . ?
C16 C17 C19 C20 -91.0(8) . . . . ?
O2 C19 C20 C9 -60.6(9) . . . . ?
C17 C19 C20 C9 73.4(9) . . . . ?
C8 C9 C20 C19 -76.1(9) . . . . ?
C10 C9 C20 C19 170.9(7) . . . . ?
O1 C8 C22 C23 110.2(7) . . . . ?
C7 C8 C22 C23 178.0(6) . . . . ?
C9 C8 C22 C23 -19.1(8) . . . . ?
C9 C10 C23 C22 29.7(8) . . . . ?
C11 C10 C23 C22 157.5(8) . . . . ?
C8 C22 C23 C10 -6.9(8) . . . . ?
C14 C15 C24 C16 -169.6(6) . . . . ?
C4 C15 C24 C16 -58.3(8) . . . . ?
C25 C15 C24 C16 68.0(7) . . . . ?
C6 C16 C24 C15 55.2(8) . . . . ?
C17 C16 C24 C15 -169.0(6) . . . . ?
C37 C27 C28 C38 174.2(8) . . . . ?
C26 C27 C28 C38 52.5(10) . . . . ?
C37 C27 C28 C29 -63.6(10) . . . . ?
C26 C27 C28 C29 174.7(8) . . . . ?
C27 C28 C29 C30 26.0(11) . . . . ?
C38 C28 C29 C30 154.2(7) . . . . ?
C27 C28 C29 C40 -102.9(8) . . . . ?
C38 C28 C29 C40 25.2(8) . . . . ?
C40 C29 C30 C31 -60.0(7) . . . . ?
C28 C29 C30 C31 172.6(6) . . . . ?
C29 C30 C31 O4 -62.5(7) . . . . ?
C29 C30 C31 C43 53.5(7) . . . . ?
C29 C30 C31 C32 -178.5(5) . . . . ?
C33 O6 C32 C50 -108.6(6) . . . . ?
C33 O6 C32 C31 120.0(5) . . . . ?
O4 C31 C32 O6 -29.3(6) . . . . ?
C30 C31 C32 O6 85.3(6) . . . . ?
C43 C31 C32 O6 -149.0(5) . . . . ?
O4 C31 C32 C33 37.1(8) . . . . ?
C30 C31 C32 C33 151.8(6) . . . . ?
C43 C31 C32 C33 -82.5(8) . . . . ?
O4 C31 C32 C50 -161.0(5) . . . . ?
C30 C31 C32 C50 -46.3(7) . . . . ?
C43 C31 C32 C50 79.4(7) . . . . ?
C32 O6 C33 C34 -117.2(6) . . . . ?
C32 O6 C33 C44 117.5(6) . . . . ?
C50 C32 C33 O6 104.9(6) . . . . ?
C31 C32 C33 O6 -93.6(6) . . . . ?
O6 C32 C33 C34 105.7(7) . . . . ?
C50 C32 C33 C34 -149.4(7) . . . . ?
C31 C32 C33 C34 12.1(10) . . . . ?
O6 C32 C33 C44 -98.4(7) . . . . ?
C50 C32 C33 C44 6.4(10) . . . . ?
C31 C32 C33 C44 167.9(7) . . . . ?
O6 C33 C34 C35 -88.4(6) . . . . ?
C32 C33 C34 C35 -160.3(6) . . . . ?
C44 C33 C34 C35 40.3(7) . . . . ?
O6 C33 C34 C46 152.9(5) . . . . ?
C32 C33 C34 C46 81.0(8) . . . . ?
C44 C33 C34 C46 -78.5(6) . . . . ?
C33 C34 C35 C36 -167.3(6) . . . . ?
C46 C34 C35 C36 -51.6(8) . . . . ?
C33 C34 C35 C45 -39.8(7) . . . . ?
C46 C34 C35 C45 75.8(7) . . . . ?
C27 C28 C38 C39 132.4(8) . . . . ?
C29 C28 C38 C39 1.2(10) . . . . ?
C28 C38 C39 C40 -27.4(10) . . . . ?
C38 C39 C40 C41 -77.6(9) . . . . ?
C38 C39 C40 C42 157.8(8) . . . . ?
C38 C39 C40 C29 41.8(8) . . . . ?
C30 C29 C40 C39 -178.4(6) . . . . ?
C28 C29 C40 C39 -41.7(7) . . . . ?
C30 C29 C40 C41 -62.8(7) . . . . ?
C28 C29 C40 C41 73.9(7) . . . . ?
C30 C29 C40 C42 60.4(7) . . . . ?
C28 C29 C40 C42 -162.9(5) . . . . ?
C39 C40 C42 C43 -168.4(7) . . . . ?
C41 C40 C42 C43 67.8(8) . . . . ?
C29 C40 C42 C43 -57.4(8) . . . . ?
C40 C42 C43 C31 51.1(8) . . . . ?
C40 C42 C43 C48 175.7(6) . . . . ?
O4 C31 C43 C42 68.6(6) . . . . ?
C30 C31 C43 C42 -47.8(7) . . . . ?
C32 C31 C43 C42 -170.3(5) . . . . ?
O4 C31 C43 C48 -55.7(6) . . . . ?
C30 C31 C43 C48 -172.1(5) . . . . ?
C32 C31 C43 C48 65.4(7) . . . . ?
O6 C33 C44 C45 107.7(7) . . . . ?
C32 C33 C44 C45 175.5(6) . . . . ?
C34 C33 C44 C45 -24.5(8) . . . . ?
C36 C35 C45 C44 154.1(7) . . . . ?
C34 C35 C45 C44 25.0(8) . . . . ?
C33 C44 C45 C35 -0.7(8) . . . . ?
C33 C34 C46 C47 -49.1(7) . . . . ?
C35 C34 C46 C47 -161.3(5) . . . . ?
C34 C46 C47 O5 178.2(5) . . . . ?
C34 C46 C47 C48 -59.4(7) . . . . ?
O5 C47 C48 C49 8.8(7) . . . . ?
C46 C47 C48 C49 -113.2(6) . . . . ?
O5 C47 C48 C43 -119.3(6) . . . . ?
C46 C47 C48 C43 118.7(6) . . . . ?
C42 C43 C48 C49 36.0(8) . . . . ?
C31 C43 C48 C49 160.1(5) . . . . ?
C42 C43 C48 C47 162.5(6) . . . . ?
C31 C43 C48 C47 -73.3(6) . . . . ?
